data_7700824
loop_
_publ_author_name
'Rodrigues, Ana I.'
'Figueira, Cl\'audia A'
'Gomes, Clara S. B.'
'Suresh, D.'
'Ferreira, Bruno'
'Di Paolo, Roberto E.'
'Pereira, Daniel de Sa'
'Dias, Fernando B.'
'Calhorda, Maria Jos\'e'
'Morgado, Jorge'
'Ma\,canita, Ant\'onio L'
'Gomes, Pedro T.'

_publ_section_title
;
 Boron complexes of aromatic 5-substituted iminopyrrolyl ligands:
 synthesis, structure, and luminescence properties.
;
_journal_issue 35
_journal_name_full 'Dalton transactions (Cambridge, England : 2003)'
_journal_page_first 13337
_journal_page_last 13352
_journal_paper_doi 10.1039/c9dt02718a
_journal_volume 48
_journal_year 2019
_chemical_formula_moiety 'C41 H41 B N2, 0.5(C6 H14)'
_chemical_formula_sum 'C44 H48 B N2'
_chemical_formula_weight 615.65
_space_group_crystal_system monoclinic
_space_group_IT_number 14
_space_group_name_Hall '-P 2ybc'
_space_group_name_H-M_alt 'P 1 21/c 1'
_symmetry_space_group_name_Hall '-P 2ybc'
_symmetry_space_group_name_H-M 'P 1 21/c 1'
_atom_sites_solution_hydrogens mixed
_audit_creation_method SHELXL-2018/3
_audit_update_record
;
2019-06-30 deposited with the CCDC.    2019-08-12 downloaded from the CCDC.
;
_cell_angle_alpha 90
_cell_angle_beta 103.421(7)
_cell_angle_gamma 90
_cell_formula_units_Z 4
_cell_length_a 11.832(2)
_cell_length_b 14.352(3)
_cell_length_c 21.983(4)
_cell_measurement_reflns_used 1108
_cell_measurement_temperature 150(2)
_cell_measurement_theta_max 18.55
_cell_measurement_theta_min 2.84
_cell_volume 3631.1(12)
_computing_cell_refinement 'Bruker SAINT'
_computing_data_collection 'Bruker APEX2'
_computing_data_reduction 'Bruker SAINT'
_computing_molecular_graphics ORTEP
_computing_publication_material enCIFer
_computing_structure_refinement 'SHELXL-2018/3 (Sheldrick, 2018)'
_computing_structure_solution SIR2004
_diffrn_ambient_temperature 150(2)
_diffrn_measured_fraction_theta_full 0.997
_diffrn_measured_fraction_theta_max 0.996
_diffrn_measurement_device_type 'Bruker APEX-II CCD'
_diffrn_measurement_method '\f and \w scans'
_diffrn_radiation_type MoK\a
_diffrn_radiation_wavelength 0.71073
_diffrn_reflns_av_R_equivalents 0.1724
_diffrn_reflns_av_unetI/netI 0.2354
_diffrn_reflns_Laue_measured_fraction_full 0.997
_diffrn_reflns_Laue_measured_fraction_max 0.996
_diffrn_reflns_limit_h_max 14
_diffrn_reflns_limit_h_min -12
_diffrn_reflns_limit_k_max 17
_diffrn_reflns_limit_k_min -17
_diffrn_reflns_limit_l_max 26
_diffrn_reflns_limit_l_min -25
_diffrn_reflns_number 23155
_diffrn_reflns_point_group_measured_fraction_full 0.997
_diffrn_reflns_point_group_measured_fraction_max 0.996
_diffrn_reflns_theta_full 25.242
_diffrn_reflns_theta_max 25.729
_diffrn_reflns_theta_min 2.839
_diffrn_source 'sealed tube'
_exptl_absorpt_coefficient_mu 0.064
_exptl_absorpt_correction_T_max 0.994
_exptl_absorpt_correction_T_min 0.975
_exptl_absorpt_correction_type multi-scan
_exptl_absorpt_process_details 'SADABS (Sheldrick, 1996)'
_exptl_crystal_colour colourless
_exptl_crystal_density_diffrn 1.126
_exptl_crystal_description plate
_exptl_crystal_F_000 1324
_exptl_crystal_size_max 0.400
_exptl_crystal_size_mid 0.200
_exptl_crystal_size_min 0.100
_refine_diff_density_max 0.237
_refine_diff_density_min -0.237
_refine_diff_density_rms 0.058
_refine_ls_extinction_coef 0.0166(13)
_refine_ls_extinction_expression Fc^*^=kFc[1+0.001xFc^2^\l^3^/sin(2\q)]^-1/4^
_refine_ls_extinction_method 'SHELXL-2018/3 (Sheldrick 2018)'
_refine_ls_goodness_of_fit_ref 0.826
_refine_ls_hydrogen_treatment mixed
_refine_ls_matrix_type full
_refine_ls_number_parameters 434
_refine_ls_number_reflns 6914
_refine_ls_number_restraints 0
_refine_ls_restrained_S_all 0.826
_refine_ls_R_factor_all 0.2451
_refine_ls_R_factor_gt 0.0780
_refine_ls_shift/su_max 0.003
_refine_ls_shift/su_mean 0.000
_refine_ls_structure_factor_coef Fsqd
_refine_ls_weighting_details 'w=1/[\s^2^(Fo^2^)+(0.0831P)^2^] where P=(Fo^2^+2Fc^2^)/3'
_refine_ls_weighting_scheme calc
_refine_ls_wR_factor_gt 0.1532
_refine_ls_wR_factor_ref 0.1922
_reflns_Friedel_coverage 0.000
_reflns_number_gt 2468
_reflns_number_total 6914
_reflns_threshold_expression 'I > 2\s(I)'
_cod_data_source_file c9dt02718a3.cif
_cod_data_source_block 8b
_cod_depositor_comments 'Adding full bibliography for 7700823--7700825.cif.'
_cod_original_cell_volume 3630.9(12)
_cod_database_code 7700824
_shelx_shelxl_version_number 2018/3
_shelx_space_group_comment
;
The symmetry employed for this shelxl refinement is uniquely defined
by the following loop, which should always be used as a source of
symmetry information in preference to the above space-group names.
They are only intended as comments.
;
_shelx_estimated_absorpt_t_min 0.975
_shelx_estimated_absorpt_t_max 0.994

loop_
_space_group_symop_operation_xyz
'x, y, z'
'-x, y+1/2, -z+1/2'
'-x, -y, -z'
'x, -y-1/2, z-1/2'

loop_
_atom_site_label
_atom_site_type_symbol
_atom_site_fract_x
_atom_site_fract_y
_atom_site_fract_z
_atom_site_U_iso_or_equiv
_atom_site_adp_type
_atom_site_occupancy
_atom_site_site_symmetry_order
_atom_site_calc_flag
_atom_site_refinement_flags_posn
_atom_site_refinement_flags_adp
N1 N 0.6507(3) 0.2866(2) 0.63286(16) 0.0336(9) Uani 1 1 d . .
N2 N 0.6671(3) 0.0698(2) 0.64655(14) 0.0292(8) Uani 1 1 d . .
C2 C 0.5794(3) 0.2183(3) 0.59990(18) 0.0319(10) Uani 1 1 d . .
C3 C 0.4890(4) 0.2638(3) 0.56050(19) 0.0385(11) Uani 1 1 d . .
H3 H 0.425795 0.234939 0.532171 0.046 Uiso 1 1 calc R U
C4 C 0.5058(4) 0.3586(3) 0.5691(2) 0.0417(11) Uani 1 1 d . .
H4 H 0.456578 0.405887 0.547164 0.050 Uiso 1 1 calc R U
C5 C 0.6064(3) 0.3734(3) 0.61520(18) 0.0335(10) Uani 1 1 d . .
C6 C 0.5899(3) 0.1194(3) 0.60800(17) 0.0322(10) Uani 1 1 d . .
H6 H 0.531048 0.084214 0.580862 0.039 Uiso 1 1 calc R U
C7 C 0.7627(3) 0.1203(3) 0.68712(18) 0.0304(10) Uani 1 1 d . .
C8 C 0.7526(3) 0.1439(3) 0.74736(18) 0.0325(10) Uani 1 1 d . .
C9 C 0.8413(4) 0.1967(3) 0.78404(19) 0.0395(11) Uani 1 1 d . .
H9 H 0.835499 0.215421 0.824646 0.047 Uiso 1 1 calc R U
C10 C 0.9375(4) 0.2223(3) 0.7628(2) 0.0429(12) Uani 1 1 d . .
H10 H 0.997724 0.257362 0.788980 0.051 Uiso 1 1 calc R U
C11 C 0.9466(3) 0.1974(3) 0.7037(2) 0.0381(11) Uani 1 1 d . .
H11 H 1.013540 0.215715 0.689824 0.046 Uiso 1 1 calc R U
C12 C 0.8596(4) 0.1457(3) 0.66330(18) 0.0350(11) Uani 1 1 d . .
C13 C 0.6473(3) 0.1184(3) 0.77147(18) 0.0367(11) Uani 1 1 d . .
H13 H 0.608928 0.064035 0.746477 0.044 Uiso 1 1 calc R U
C14 C 0.5589(4) 0.1983(3) 0.7624(2) 0.0507(13) Uani 1 1 d . .
H14A H 0.594682 0.253110 0.785778 0.076 Uiso 1 1 calc R U
H14B H 0.491053 0.179149 0.777813 0.076 Uiso 1 1 calc R U
H14C H 0.534431 0.213796 0.717869 0.076 Uiso 1 1 calc R U
C15 C 0.6795(4) 0.0885(3) 0.84102(18) 0.0479(13) Uani 1 1 d . .
H15A H 0.741128 0.041389 0.847221 0.072 Uiso 1 1 calc R U
H15B H 0.610949 0.062320 0.852598 0.072 Uiso 1 1 calc R U
H15C H 0.706985 0.142858 0.867282 0.072 Uiso 1 1 calc R U
C16 C 0.8719(4) 0.1249(3) 0.59821(18) 0.0381(11) Uani 1 1 d . .
H16 H 0.799464 0.092914 0.575228 0.046 Uiso 1 1 calc R U
C17 C 0.8863(4) 0.2158(3) 0.5625(2) 0.0530(13) Uani 1 1 d . .
H17A H 0.820364 0.257249 0.562168 0.080 Uiso 1 1 calc R U
H17B H 0.888914 0.200507 0.519356 0.080 Uiso 1 1 calc R U
H17C H 0.958629 0.246943 0.583279 0.080 Uiso 1 1 calc R U
C18 C 0.9757(4) 0.0596(3) 0.5984(2) 0.0560(14) Uani 1 1 d . .
H18A H 1.047747 0.089474 0.620984 0.084 Uiso 1 1 calc R U
H18B H 0.980415 0.047000 0.555230 0.084 Uiso 1 1 calc R U
H18C H 0.964868 0.000873 0.619065 0.084 Uiso 1 1 calc R U
C25 C 0.6622(3) 0.4577(3) 0.64402(19) 0.0347(10) Uani 1 1 d . .
C30 C 0.6172(4) 0.5447(3) 0.6231(2) 0.0464(12) Uani 1 1 d . .
H20 H 0.550463 0.548436 0.589430 0.056 Uiso 1 1 calc R U
C29 C 0.6684(4) 0.6258(3) 0.6505(2) 0.0512(13) Uani 1 1 d . .
H21 H 0.637302 0.684429 0.634953 0.061 Uiso 1 1 calc R U
C28 C 0.7626(4) 0.6223(3) 0.6995(2) 0.0542(13) Uani 1 1 d . .
H22 H 0.795666 0.678053 0.719204 0.065 Uiso 1 1 calc R U
C27 C 0.8095(4) 0.5371(3) 0.7202(2) 0.0562(14) Uani 1 1 d . .
H23 H 0.877212 0.534488 0.753300 0.067 Uiso 1 1 calc R U
C26 C 0.7599(4) 0.4555(3) 0.6935(2) 0.0486(13) Uani 1 1 d . .
H24 H 0.792638 0.397316 0.709071 0.058 Uiso 1 1 calc R U
C19 C 0.7189(3) -0.0823(3) 0.71841(18) 0.0292(10) Uani 1 1 d . .
C20 C 0.6571(3) -0.1308(3) 0.75512(18) 0.0338(10) Uani 1 1 d . .
H26 H 0.576721 -0.142544 0.738896 0.041 Uiso 1 1 calc R U
C21 C 0.7098(4) -0.1625(3) 0.81503(19) 0.0423(12) Uani 1 1 d . .
H27 H 0.665022 -0.195132 0.838822 0.051 Uiso 1 1 calc R U
C22 C 0.8256(4) -0.1470(3) 0.83978(19) 0.0425(12) Uani 1 1 d . .
H28 H 0.861364 -0.168254 0.880626 0.051 Uiso 1 1 calc R U
C23 C 0.8894(4) -0.0999(3) 0.80440(19) 0.0400(12) Uani 1 1 d . .
H29 H 0.969683 -0.088544 0.821111 0.048 Uiso 1 1 calc R U
C24 C 0.8376(4) -0.0690(3) 0.74485(18) 0.0348(11) Uani 1 1 d . .
H30 H 0.883790 -0.037868 0.721150 0.042 Uiso 1 1 calc R U
C31 C 0.5190(3) -0.0726(3) 0.62898(18) 0.0313(10) Uani 1 1 d . .
C32 C 0.4785(4) -0.1450(3) 0.58617(18) 0.0400(11) Uani 1 1 d . .
H32 H 0.531676 -0.175157 0.566244 0.048 Uiso 1 1 calc R U
C33 C 0.3634(4) -0.1735(3) 0.5723(2) 0.0466(13) Uani 1 1 d . .
H33 H 0.339464 -0.222374 0.542925 0.056 Uiso 1 1 calc R U
C34 C 0.2833(4) -0.1327(4) 0.6000(2) 0.0512(13) Uani 1 1 d . .
H34 H 0.204449 -0.152298 0.590113 0.061 Uiso 1 1 calc R U
C35 C 0.3212(4) -0.0615(3) 0.6432(2) 0.0477(12) Uani 1 1 d . .
H35 H 0.267879 -0.032510 0.663612 0.057 Uiso 1 1 calc R U
C36 C 0.4347(3) -0.0332(3) 0.65637(19) 0.0393(11) Uani 1 1 d . .
H36 H 0.457541 0.015796 0.685691 0.047 Uiso 1 1 calc R U
C37 C 0.7232(3) -0.0878(3) 0.59612(17) 0.0301(10) Uani 1 1 d . .
C38 C 0.7008(3) -0.0569(3) 0.53408(18) 0.0363(11) Uani 1 1 d . .
H38 H 0.648212 -0.006590 0.522113 0.044 Uiso 1 1 calc R U
C39 C 0.7517(4) -0.0961(3) 0.4891(2) 0.0432(12) Uani 1 1 d . .
H39 H 0.735663 -0.071495 0.447846 0.052 Uiso 1 1 calc R U
C40 C 0.8265(4) -0.1717(3) 0.5051(2) 0.0478(12) Uani 1 1 d . .
H40 H 0.860750 -0.200065 0.474716 0.057 Uiso 1 1 calc R U
C41 C 0.8499(4) -0.2043(3) 0.5647(2) 0.0493(13) Uani 1 1 d . .
H41 H 0.901265 -0.255468 0.576211 0.059 Uiso 1 1 calc R U
C42 C 0.7991(3) -0.1632(3) 0.6088(2) 0.0385(11) Uani 1 1 d . .
H42 H 0.817179 -0.187845 0.650004 0.046 Uiso 1 1 calc R U
C43 C 0.9867(6) 0.5346(5) 0.5243(3) 0.102(2) Uani 1 1 d . .
H43A H 1.054337 0.538796 0.560450 0.123 Uiso 1 1 calc R U
H43B H 0.971852 0.597285 0.505381 0.123 Uiso 1 1 calc R U
C44 C 0.8804(6) 0.5012(6) 0.5461(3) 0.116(3) Uani 1 1 d . .
H44A H 0.894305 0.436465 0.561626 0.139 Uiso 1 1 calc R U
H44B H 0.871120 0.540479 0.581645 0.139 Uiso 1 1 calc R U
C45 C 0.7777(6) 0.5035(8) 0.5002(3) 0.179(5) Uani 1 1 d . .
H45A H 0.748390 0.567620 0.495101 0.269 Uiso 1 1 calc R U
H45B H 0.719942 0.463346 0.512607 0.269 Uiso 1 1 calc R U
H45C H 0.792263 0.481348 0.460584 0.269 Uiso 1 1 calc R U
B1 B 0.6576(4) -0.0467(3) 0.6475(2) 0.0311(12) Uani 1 1 d . .
H1 H 0.713(3) 0.277(2) 0.6653(16) 0.029(11) Uiso 1 1 d . .

loop_
_atom_site_aniso_label
_atom_site_aniso_U_11
_atom_site_aniso_U_22
_atom_site_aniso_U_33
_atom_site_aniso_U_23
_atom_site_aniso_U_13
_atom_site_aniso_U_12
N1 0.036(2) 0.022(2) 0.037(2) 0.0040(17) -0.0027(18) 0.0048(17)
N2 0.034(2) 0.0209(18) 0.0307(19) -0.0006(16) 0.0037(16) -0.0006(16)
C2 0.036(2) 0.022(2) 0.037(2) 0.003(2) 0.006(2) -0.002(2)
C3 0.044(3) 0.033(3) 0.035(3) 0.004(2) 0.003(2) 0.000(2)
C4 0.044(3) 0.028(3) 0.051(3) 0.010(2) 0.006(2) 0.005(2)
C5 0.035(3) 0.028(3) 0.039(3) 0.007(2) 0.010(2) 0.002(2)
C6 0.037(3) 0.028(2) 0.031(2) 0.001(2) 0.007(2) -0.003(2)
C7 0.030(2) 0.022(2) 0.035(3) 0.002(2) 0.000(2) 0.0001(19)
C8 0.035(3) 0.023(2) 0.036(3) -0.002(2) 0.000(2) 0.006(2)
C9 0.046(3) 0.033(3) 0.035(3) -0.011(2) 0.001(2) 0.002(2)
C10 0.040(3) 0.040(3) 0.042(3) -0.007(2) -0.003(2) -0.008(2)
C11 0.032(3) 0.029(2) 0.045(3) 0.007(2) -0.006(2) -0.003(2)
C12 0.040(3) 0.024(2) 0.039(3) 0.002(2) 0.005(2) 0.003(2)
C13 0.041(3) 0.031(3) 0.038(3) -0.010(2) 0.010(2) 0.002(2)
C14 0.049(3) 0.052(3) 0.052(3) -0.004(2) 0.013(2) 0.009(2)
C15 0.059(3) 0.043(3) 0.043(3) 0.000(2) 0.015(2) 0.008(2)
C16 0.042(3) 0.037(3) 0.036(3) -0.007(2) 0.012(2) -0.012(2)
C17 0.052(3) 0.054(3) 0.052(3) 0.010(3) 0.009(2) -0.013(3)
C18 0.061(3) 0.048(3) 0.063(3) -0.005(3) 0.024(3) -0.010(3)
C25 0.036(3) 0.022(2) 0.048(3) 0.003(2) 0.014(2) -0.001(2)
C30 0.039(3) 0.034(3) 0.063(3) 0.008(2) 0.006(2) -0.002(2)
C29 0.048(3) 0.022(3) 0.082(4) 0.007(3) 0.013(3) -0.006(2)
C28 0.059(3) 0.031(3) 0.074(4) -0.002(3) 0.018(3) -0.007(3)
C27 0.058(3) 0.039(3) 0.063(3) 0.005(3) -0.004(3) -0.013(3)
C26 0.060(3) 0.022(3) 0.058(3) 0.004(2) 0.003(3) -0.004(2)
C19 0.034(3) 0.018(2) 0.035(2) -0.0072(18) 0.006(2) 0.0025(18)
C20 0.034(2) 0.029(2) 0.039(3) 0.003(2) 0.008(2) 0.001(2)
C21 0.052(3) 0.039(3) 0.037(3) 0.012(2) 0.013(2) 0.008(2)
C22 0.046(3) 0.045(3) 0.031(3) 0.007(2) -0.001(2) 0.014(2)
C23 0.040(3) 0.040(3) 0.038(3) 0.000(2) 0.006(2) 0.010(2)
C24 0.044(3) 0.026(2) 0.036(3) 0.000(2) 0.013(2) 0.002(2)
C31 0.035(3) 0.021(2) 0.034(2) 0.0058(19) 0.000(2) -0.0023(19)
C32 0.047(3) 0.034(3) 0.036(3) 0.007(2) 0.004(2) -0.009(2)
C33 0.051(3) 0.045(3) 0.035(3) 0.003(2) -0.006(2) -0.018(3)
C34 0.038(3) 0.061(4) 0.047(3) 0.016(3) -0.006(2) -0.013(3)
C35 0.040(3) 0.052(3) 0.051(3) 0.013(3) 0.009(2) 0.005(2)
C36 0.035(3) 0.037(3) 0.044(3) 0.003(2) 0.006(2) 0.000(2)
C37 0.040(3) 0.018(2) 0.031(2) -0.0037(18) 0.006(2) -0.0063(19)
C38 0.043(3) 0.026(2) 0.039(3) 0.001(2) 0.007(2) -0.006(2)
C39 0.059(3) 0.040(3) 0.032(3) -0.002(2) 0.013(2) -0.015(2)
C40 0.064(3) 0.039(3) 0.046(3) -0.009(2) 0.025(3) -0.005(3)
C41 0.059(3) 0.044(3) 0.049(3) -0.004(3) 0.021(3) 0.008(2)
C42 0.049(3) 0.029(3) 0.039(3) -0.001(2) 0.013(2) 0.000(2)
C43 0.105(5) 0.097(6) 0.112(6) -0.004(4) 0.041(5) 0.028(4)
C44 0.091(5) 0.165(8) 0.097(5) 0.013(5) 0.031(5) -0.005(5)
C45 0.102(6) 0.376(15) 0.052(4) 0.012(6) -0.001(4) 0.033(8)
B1 0.034(3) 0.023(3) 0.036(3) 0.001(2) 0.008(2) -0.004(2)

loop_
_atom_type_symbol
_atom_type_description
_atom_type_scat_dispersion_real
_atom_type_scat_dispersion_imag
_atom_type_scat_source
C C 0.0033 0.0016 'International Tables Vol C Tables 4.2.6.8 and 6.1.1.4'
H H 0.0000 0.0000 'International Tables Vol C Tables 4.2.6.8 and 6.1.1.4'
B B 0.0013 0.0007 'International Tables Vol C Tables 4.2.6.8 and 6.1.1.4'
N N 0.0061 0.0033 'International Tables Vol C Tables 4.2.6.8 and 6.1.1.4'

loop_
_geom_angle_atom_site_label_1
_geom_angle_atom_site_label_2
_geom_angle_atom_site_label_3
_geom_angle
_geom_angle_site_symmetry_1
_geom_angle_site_symmetry_3
C5 N1 C2 110.4(3) . .
C5 N1 H1 123(2) . .
C2 N1 H1 126(2) . .
C6 N2 C7 116.9(3) . .
C6 N2 B1 121.0(3) . .
C7 N2 B1 122.1(3) . .
C3 C2 N1 106.5(3) . .
C3 C2 C6 125.5(4) . .
N1 C2 C6 127.8(4) . .
C2 C3 C4 108.4(4) . .
C2 C3 H3 125.8 . .
C4 C3 H3 125.8 . .
C3 C4 C5 108.8(4) . .
C3 C4 H4 125.6 . .
C5 C4 H4 125.6 . .
N1 C5 C4 105.9(3) . .
N1 C5 C25 121.9(3) . .
C4 C5 C25 132.2(4) . .
N2 C6 C2 130.5(4) . .
N2 C6 H6 114.7 . .
C2 C6 H6 114.7 . .
C8 C7 C12 122.9(4) . .
C8 C7 N2 118.3(4) . .
C12 C7 N2 118.8(3) . .
C9 C8 C7 117.5(4) . .
C9 C8 C13 120.2(4) . .
C7 C8 C13 122.2(4) . .
C10 C9 C8 121.4(4) . .
C10 C9 H9 119.3 . .
C8 C9 H9 119.3 . .
C11 C10 C9 120.2(4) . .
C11 C10 H10 119.9 . .
C9 C10 H10 119.9 . .
C10 C11 C12 121.9(4) . .
C10 C11 H11 119.1 . .
C12 C11 H11 119.1 . .
C11 C12 C7 116.1(4) . .
C11 C12 C16 119.3(4) . .
C7 C12 C16 124.6(4) . .
C8 C13 C14 111.5(4) . .
C8 C13 C15 112.3(3) . .
C14 C13 C15 109.9(3) . .
C8 C13 H13 107.6 . .
C14 C13 H13 107.6 . .
C15 C13 H13 107.6 . .
C13 C14 H14A 109.5 . .
C13 C14 H14B 109.5 . .
H14A C14 H14B 109.5 . .
C13 C14 H14C 109.5 . .
H14A C14 H14C 109.5 . .
H14B C14 H14C 109.5 . .
C13 C15 H15A 109.5 . .
C13 C15 H15B 109.5 . .
H15A C15 H15B 109.5 . .
C13 C15 H15C 109.5 . .
H15A C15 H15C 109.5 . .
H15B C15 H15C 109.5 . .
C12 C16 C18 111.8(3) . .
C12 C16 C17 111.2(3) . .
C18 C16 C17 109.3(4) . .
C12 C16 H16 108.1 . .
C18 C16 H16 108.1 . .
C17 C16 H16 108.1 . .
C16 C17 H17A 109.5 . .
C16 C17 H17B 109.5 . .
H17A C17 H17B 109.5 . .
C16 C17 H17C 109.5 . .
H17A C17 H17C 109.5 . .
H17B C17 H17C 109.5 . .
C16 C18 H18A 109.5 . .
C16 C18 H18B 109.5 . .
H18A C18 H18B 109.5 . .
C16 C18 H18C 109.5 . .
H18A C18 H18C 109.5 . .
H18B C18 H18C 109.5 . .
C30 C25 C26 117.6(4) . .
C30 C25 C5 120.2(4) . .
C26 C25 C5 122.2(4) . .
C29 C30 C25 121.0(4) . .
C29 C30 H20 119.5 . .
C25 C30 H20 119.5 . .
C28 C29 C30 120.7(4) . .
C28 C29 H21 119.7 . .
C30 C29 H21 119.7 . .
C29 C28 C27 119.2(4) . .
C29 C28 H22 120.4 . .
C27 C28 H22 120.4 . .
C28 C27 C26 121.0(4) . .
C28 C27 H23 119.5 . .
C26 C27 H23 119.5 . .
C27 C26 C25 120.5(4) . .
C27 C26 H24 119.8 . .
C25 C26 H24 119.8 . .
C20 C19 C24 115.9(4) . .
C20 C19 B1 122.0(3) . .
C24 C19 B1 122.1(4) . .
C19 C20 C21 121.9(4) . .
C19 C20 H26 119.0 . .
C21 C20 H26 119.0 . .
C22 C21 C20 120.6(4) . .
C22 C21 H27 119.7 . .
C20 C21 H27 119.7 . .
C21 C22 C23 118.9(4) . .
C21 C22 H28 120.6 . .
C23 C22 H28 120.6 . .
C22 C23 C24 120.7(4) . .
C22 C23 H29 119.7 . .
C24 C23 H29 119.7 . .
C23 C24 C19 122.0(4) . .
C23 C24 H30 119.0 . .
C19 C24 H30 119.0 . .
C36 C31 C32 114.8(4) . .
C36 C31 B1 125.1(4) . .
C32 C31 B1 119.9(4) . .
C33 C32 C31 122.0(4) . .
C33 C32 H32 119.0 . .
C31 C32 H32 119.0 . .
C34 C33 C32 121.4(4) . .
C34 C33 H33 119.3 . .
C32 C33 H33 119.3 . .
C33 C34 C35 118.0(4) . .
C33 C34 H34 121.0 . .
C35 C34 H34 121.0 . .
C36 C35 C34 120.3(4) . .
C36 C35 H35 119.8 . .
C34 C35 H35 119.8 . .
C35 C36 C31 123.6(4) . .
C35 C36 H36 118.2 . .
C31 C36 H36 118.2 . .
C42 C37 C38 114.1(4) . .
C42 C37 B1 122.3(4) . .
C38 C37 B1 123.4(4) . .
C39 C38 C37 123.4(4) . .
C39 C38 H38 118.3 . .
C37 C38 H38 118.3 . .
C38 C39 C40 119.3(4) . .
C38 C39 H39 120.3 . .
C40 C39 H39 120.3 . .
C41 C40 C39 119.2(4) . .
C41 C40 H40 120.4 . .
C39 C40 H40 120.4 . .
C40 C41 C42 120.3(4) . .
C40 C41 H41 119.9 . .
C42 C41 H41 119.9 . .
C41 C42 C37 123.8(4) . .
C41 C42 H42 118.1 . .
C37 C42 H42 118.1 . .
C44 C43 C43 109.4(8) . 3_766
C44 C43 H43A 109.8 . .
C43 C43 H43A 109.8 3_766 .
C44 C43 H43B 109.8 . .
C43 C43 H43B 109.8 3_766 .
H43A C43 H43B 108.3 . .
C45 C44 C43 114.3(6) . .
C45 C44 H44A 108.7 . .
C43 C44 H44A 108.7 . .
C45 C44 H44B 108.7 . .
C43 C44 H44B 108.7 . .
H44A C44 H44B 107.6 . .
C44 C45 H45A 109.5 . .
C44 C45 H45B 109.5 . .
H45A C45 H45B 109.5 . .
C44 C45 H45C 109.5 . .
H45A C45 H45C 109.5 . .
H45B C45 H45C 109.5 . .
C37 B1 C31 110.9(3) . .
C37 B1 C19 111.8(3) . .
C31 B1 C19 111.3(3) . .
C37 B1 N2 108.0(3) . .
C31 B1 N2 106.8(3) . .
C19 B1 N2 107.9(3) . .

loop_
_geom_bond_atom_site_label_1
_geom_bond_atom_site_label_2
_geom_bond_distance
_geom_bond_site_symmetry_2
N1 C5 1.372(5) .
N1 C2 1.383(5) .
N1 H1 0.91(3) .
N2 C6 1.304(4) .
N2 C7 1.461(4) .
N2 B1 1.676(5) .
C2 C3 1.375(5) .
C2 C6 1.432(5) .
C3 C4 1.382(5) .
C3 H3 0.9500 .
C4 C5 1.388(5) .
C4 H4 0.9500 .
C5 C25 1.452(5) .
C6 H6 0.9500 .
C7 C8 1.399(5) .
C7 C12 1.414(5) .
C8 C9 1.390(5) .
C8 C13 1.508(5) .
C9 C10 1.377(6) .
C9 H9 0.9500 .
C10 C11 1.374(6) .
C10 H10 0.9500 .
C11 C12 1.405(5) .
C11 H11 0.9500 .
C12 C16 1.501(5) .
C13 C14 1.534(5) .
C13 C15 1.548(5) .
C13 H13 1.0000 .
C14 H14A 0.9800 .
C14 H14B 0.9800 .
C14 H14C 0.9800 .
C15 H15A 0.9800 .
C15 H15B 0.9800 .
C15 H15C 0.9800 .
C16 C18 1.544(6) .
C16 C17 1.553(5) .
C16 H16 1.0000 .
C17 H17A 0.9800 .
C17 H17B 0.9800 .
C17 H17C 0.9800 .
C18 H18A 0.9800 .
C18 H18B 0.9800 .
C18 H18C 0.9800 .
C25 C30 1.392(5) .
C25 C26 1.393(5) .
C30 C29 1.383(6) .
C30 H20 0.9500 .
C29 C28 1.359(6) .
C29 H21 0.9500 .
C28 C27 1.376(6) .
C28 H22 0.9500 .
C27 C26 1.378(6) .
C27 H23 0.9500 .
C26 H24 0.9500 .
C19 C20 1.395(5) .
C19 C24 1.402(5) .
C19 B1 1.640(6) .
C20 C21 1.396(5) .
C20 H26 0.9500 .
C21 C22 1.370(5) .
C21 H27 0.9500 .
C22 C23 1.380(6) .
C22 H28 0.9500 .
C23 C24 1.383(5) .
C23 H29 0.9500 .
C24 H30 0.9500 .
C31 C36 1.398(5) .
C31 C32 1.409(5) .
C31 B1 1.638(6) .
C32 C33 1.387(5) .
C32 H32 0.9500 .
C33 C34 1.371(6) .
C33 H33 0.9500 .
C34 C35 1.397(6) .
C34 H34 0.9500 .
C35 C36 1.369(5) .
C35 H35 0.9500 .
C36 H36 0.9500 .
C37 C42 1.392(5) .
C37 C38 1.400(5) .
C37 B1 1.623(6) .
C38 C39 1.390(5) .
C38 H38 0.9500 .
C39 C40 1.393(6) .
C39 H39 0.9500 .
C40 C41 1.358(6) .
C40 H40 0.9500 .
C41 C42 1.384(5) .
C41 H41 0.9500 .
C42 H42 0.9500 .
C43 C44 1.524(8) .
C43 C43 1.543(11) 3_766
C43 H43A 0.9900 .
C43 H43B 0.9900 .
C44 C45 1.388(7) .
C44 H44A 0.9900 .
C44 H44B 0.9900 .
C45 H45A 0.9800 .
C45 H45B 0.9800 .
C45 H45C 0.9800 .

loop_
_geom_torsion_atom_site_label_1
_geom_torsion_atom_site_label_2
_geom_torsion_atom_site_label_3
_geom_torsion_atom_site_label_4
_geom_torsion
_geom_torsion_site_symmetry_1
C5 N1 C2 C3 0.4(5) .
C5 N1 C2 C6 -174.6(4) .
N1 C2 C3 C4 0.5(5) .
C6 C2 C3 C4 175.6(4) .
C2 C3 C4 C5 -1.1(5) .
C2 N1 C5 C4 -1.1(4) .
C2 N1 C5 C25 177.9(4) .
C3 C4 C5 N1 1.4(5) .
C3 C4 C5 C25 -177.5(4) .
C7 N2 C6 C2 -3.0(6) .
B1 N2 C6 C2 178.6(4) .
C3 C2 C6 N2 -175.0(4) .
N1 C2 C6 N2 -0.8(7) .
C6 N2 C7 C8 94.9(4) .
B1 N2 C7 C8 -86.8(4) .
C6 N2 C7 C12 -83.1(4) .
B1 N2 C7 C12 95.3(4) .
C12 C7 C8 C9 1.5(6) .
N2 C7 C8 C9 -176.3(3) .
C12 C7 C8 C13 178.4(4) .
N2 C7 C8 C13 0.5(5) .
C7 C8 C9 C10 -2.0(6) .
C13 C8 C9 C10 -178.9(4) .
C8 C9 C10 C11 1.2(6) .
C9 C10 C11 C12 0.0(6) .
C10 C11 C12 C7 -0.4(6) .
C10 C11 C12 C16 176.9(4) .
C8 C7 C12 C11 -0.4(6) .
N2 C7 C12 C11 177.5(3) .
C8 C7 C12 C16 -177.6(4) .
N2 C7 C12 C16 0.3(6) .
C9 C8 C13 C14 81.7(4) .
C7 C8 C13 C14 -95.1(4) .
C9 C8 C13 C15 -42.1(5) .
C7 C8 C13 C15 141.1(4) .
C11 C12 C16 C18 66.1(5) .
C7 C12 C16 C18 -116.8(4) .
C11 C12 C16 C17 -56.4(5) .
C7 C12 C16 C17 120.7(4) .
N1 C5 C25 C30 177.4(4) .
C4 C5 C25 C30 -3.9(7) .
N1 C5 C25 C26 -3.7(6) .
C4 C5 C25 C26 175.1(4) .
C26 C25 C30 C29 0.2(6) .
C5 C25 C30 C29 179.2(4) .
C25 C30 C29 C28 -1.3(7) .
C30 C29 C28 C27 2.4(7) .
C29 C28 C27 C26 -2.5(7) .
C28 C27 C26 C25 1.4(7) .
C30 C25 C26 C27 -0.2(6) .
C5 C25 C26 C27 -179.2(4) .
C24 C19 C20 C21 1.2(6) .
B1 C19 C20 C21 178.8(4) .
C19 C20 C21 C22 -0.2(6) .
C20 C21 C22 C23 -0.3(6) .
C21 C22 C23 C24 -0.2(6) .
C22 C23 C24 C19 1.2(6) .
C20 C19 C24 C23 -1.7(6) .
B1 C19 C24 C23 -179.3(4) .
C36 C31 C32 C33 0.7(6) .
B1 C31 C32 C33 175.5(4) .
C31 C32 C33 C34 -0.4(6) .
C32 C33 C34 C35 -0.4(6) .
C33 C34 C35 C36 0.9(6) .
C34 C35 C36 C31 -0.6(6) .
C32 C31 C36 C35 -0.2(6) .
B1 C31 C36 C35 -174.8(4) .
C42 C37 C38 C39 -1.5(6) .
B1 C37 C38 C39 -175.9(4) .
C37 C38 C39 C40 1.9(6) .
C38 C39 C40 C41 -1.3(7) .
C39 C40 C41 C42 0.5(7) .
C40 C41 C42 C37 -0.2(7) .
C38 C37 C42 C41 0.6(6) .
B1 C37 C42 C41 175.1(4) .
C43 C43 C44 C45 -66.8(10) 3_766
C42 C37 B1 C31 -108.1(4) .
C38 C37 B1 C31 65.8(5) .
C42 C37 B1 C19 16.7(5) .
C38 C37 B1 C19 -169.4(3) .
C42 C37 B1 N2 135.2(4) .
C38 C37 B1 N2 -50.9(5) .
C36 C31 B1 C37 -167.2(4) .
C32 C31 B1 C37 18.5(5) .
C36 C31 B1 C19 67.7(5) .
C32 C31 B1 C19 -106.6(4) .
C36 C31 B1 N2 -49.7(5) .
C32 C31 B1 N2 136.0(3) .
C20 C19 B1 C37 -122.7(4) .
C24 C19 B1 C37 54.8(5) .
C20 C19 B1 C31 2.0(5) .
C24 C19 B1 C31 179.5(3) .
C20 C19 B1 N2 118.7(4) .
C24 C19 B1 N2 -63.8(4) .
C6 N2 B1 C37 87.4(4) .
C7 N2 B1 C37 -90.9(4) .
C6 N2 B1 C31 -32.0(5) .
C7 N2 B1 C31 149.7(3) .
C6 N2 B1 C19 -151.7(3) .
C7 N2 B1 C19 30.1(5) .
